data_7119242
loop_
_publ_author_name
'Colebatch, Annie L.'
'Han, Yong-Shen'
'Hill, Anthony F.'
'Sharma, Manab'
'Shang, Rong'
'Ward, Jas S.'

_publ_section_title
;
 Rearrangement of bis(alkylidynyl)phosphines to phospha-acyls.
;
_journal_issue 11
_journal_name_full 'Chemical communications (Cambridge, England)'
_journal_page_first 1832
_journal_page_last 1835
_journal_paper_doi 10.1039/c6cc09764b
_journal_volume 53
_journal_year 2017
_chemical_absolute_configuration ad
_chemical_compound_source 'Research School of Chemistry'
_chemical_formula_moiety 'C42 H49 B2 N12 O4 P1 W2, C6 H6'
_chemical_formula_sum 'C48 H55 B2 N12 O4 P W2'
_chemical_formula_weight 1284.34
_space_group_IT_number 29
_symmetry_cell_setting orthorhombic
_symmetry_space_group_name_Hall 'P 2c -2ac'
_symmetry_space_group_name_H-M 'P c a 21'
_atom_sites_solution_hydrogens difmap
_atom_sites_solution_primary direct
_audit_update_record
;
2016-12-01 deposited with the CCDC.
2016-12-22 downloaded from the CCDC.
;
_cell_angle_alpha 90
_cell_angle_beta 90
_cell_angle_gamma 90
_cell_formula_units_Z 4
_cell_length_a 24.8643(5)
_cell_length_b 10.7400(2)
_cell_length_c 19.2900(4)
_cell_measurement_reflns_used 28631
_cell_measurement_temperature 200
_cell_measurement_theta_max 25.03
_cell_measurement_theta_min 2.55
_cell_volume 5151.25(18)
_computing_cell_refinement 'DENZO/SCALEPACK (Otwinowski & Minor, 1997)'
_computing_data_collection 'COLLECT (Nonius, 2001).'
_computing_data_reduction 'DENZO/SCALEPACK (Otwinowski & Minor, 1997)'
_computing_molecular_graphics 'Ortep-3 for Windows v. 2.01'
_computing_publication_material 'CRYSTALS (Betteridge et al., 2003)'
_computing_structure_refinement 'CRYSTALS (Betteridge et al., 2003)'
_computing_structure_solution 'SIR92 (Altomare et al., 1994)'
_diffrn_ambient_temperature 200
_diffrn_measured_fraction_theta_full 0.998
_diffrn_measured_fraction_theta_max 0.998
_diffrn_measurement_device Area
_diffrn_measurement_device_type 'Nonius KappaCCD'
_diffrn_measurement_method \w
_diffrn_radiation_monochromator graphite
_diffrn_radiation_type 'Mo K\a'
_diffrn_radiation_wavelength 0.71073
_diffrn_reflns_av_R_equivalents 0.074
_diffrn_reflns_limit_h_max 29
_diffrn_reflns_limit_h_min -29
_diffrn_reflns_limit_k_max 12
_diffrn_reflns_limit_k_min -12
_diffrn_reflns_limit_l_max 22
_diffrn_reflns_limit_l_min -22
_diffrn_reflns_number 34628
_diffrn_reflns_theta_full 25.014
_diffrn_reflns_theta_max 25.014
_diffrn_reflns_theta_min 2.673
_diffrn_standards_number 0
_exptl_absorpt_coefficient_mu 4.548
_exptl_absorpt_correction_T_max 0.777
_exptl_absorpt_correction_T_min 0.683
_exptl_absorpt_correction_type integration
_exptl_absorpt_process_details
;
Gaussian integration (Coppens, 1970)
;
_exptl_crystal_colour 'dark purple'
_exptl_crystal_density_diffrn 1.656
_exptl_crystal_density_method 'not measured'
_exptl_crystal_description block
_exptl_crystal_F_000 2528
_exptl_crystal_size_max 0.100
_exptl_crystal_size_mid 0.070
_exptl_crystal_size_min 0.060
_refine_diff_density_max 1.48
_refine_diff_density_min -1.90
_refine_ls_abs_structure_details 'Flack (1983), 4307 Friedel-pairs'
_refine_ls_abs_structure_Flack -0.008(13)
_refine_ls_extinction_method None
_refine_ls_goodness_of_fit_ref 0.9560
_refine_ls_hydrogen_treatment constr
_refine_ls_matrix_type full
_refine_ls_number_parameters 623
_refine_ls_number_reflns 8963
_refine_ls_number_restraints 37
_refine_ls_R_factor_all 0.0678
_refine_ls_R_factor_gt 0.0427
_refine_ls_shift/su_max 0.0047711
_refine_ls_shift/su_mean 0.0001111
_refine_ls_structure_factor_coef Fsqd
_refine_ls_weighting_details
;
 Method, part 1, Chebychev polynomial, (Watkin, 1994, Prince, 1982) 
 [weight] = 1.0/[A~0~*T~0~(x)+A~1~*T~1~(x) ... +A~n-1~]*T~n-1~(x)] 
 where A~i~ are the Chebychev coefficients listed below and x= Fcalc/Fmax 
 Method = Robust Weighting (Prince, 1982) 
 W = [weight] * [1-(deltaF/6*sigmaF)^2^]^2^ 
 A~i~ are: 
 7.18 8.87 4.14 0.919 
;
_refine_ls_weighting_scheme calc
_refine_ls_wR_factor_all 0.0894
_refine_ls_wR_factor_gt 0.0735
_refine_ls_wR_factor_ref 0.0894
_reflns_limit_h_max 29
_reflns_limit_h_min 0
_reflns_limit_k_max 12
_reflns_limit_k_min 0
_reflns_limit_l_max 22
_reflns_limit_l_min -22
_reflns_number_gt 6669
_reflns_number_total 8997
_reflns_threshold_expression I>2.0\s(I)
_oxford_diffrn_Wilson_B_factor 2.64
_oxford_diffrn_Wilson_scale 198.19
_oxford_refine_ls_r_factor_ref 0.0678
_oxford_refine_ls_scale 0.071649(9)
_oxford_reflns_number_all 8963
_oxford_reflns_threshold_expression_ref I>-10.0\s(I)
_cod_data_source_file c6cc09764b2.cif
_cod_data_source_block 1
_cod_depositor_comments
;
The following automatic conversions were performed:

'_symmetry_cell_setting' value 'Orthorhombic' changed to
'orthorhombic' according to
/usr/data/users/saulius/crontab/automatic-downloads/rss-feeds/RSC/lib/dictionaries/cif_core.dic
dictionary named 'cif_core.dic' version 2.4.2 from 2011-04-26.

'_atom_sites_solution_primary' value 'Direct' changed to 'direct'
according to
/usr/data/users/saulius/crontab/automatic-downloads/rss-feeds/RSC/lib/dictionaries/cif_core.dic
dictionary named 'cif_core.dic' version 2.4.2 from 2011-04-26.

Automatic conversion script
Id: cif_fix_values 4268 2015-11-12 08:31:59Z antanas 

 Adding full bibliography for 7119239--7119242.cif.
;
_cod_original_sg_symbol_H-M 'P c a 21 '
_cod_original_formula_sum 'C48 H55 B2 N12 O4 P1 W2'
_cod_database_code 7119242

loop_
_symmetry_equiv_pos_as_xyz
x,y,z
-x+1/2,y,z+1/2
x+1/2,-y,z
-x,-y,z+1/2

loop_
_atom_site_label
_atom_site_type_symbol
_atom_site_fract_x
_atom_site_fract_y
_atom_site_fract_z
_atom_site_U_iso_or_equiv
_atom_site_occupancy
_atom_site_adp_type
_atom_site_refinement_flags_posn
_atom_site_refinement_flags_adp
W1 W 0.401573(14) 0.36635(4) 0.66558(8) 0.0327 1.0000 Uani . .
W2 W 0.603130(14) 0.27727(3) 0.66786(8) 0.0337 1.0000 Uani . .
P1 P 0.45679(12) 0.3674(3) 0.55207(17) 0.0363 1.0000 Uani . .
N11 N 0.3266(4) 0.4137(10) 0.7253(5) 0.0385 1.0000 Uani . .
N12 N 0.3302(5) 0.4749(13) 0.7865(6) 0.0355 1.0000 Uani . .
N21 N 0.4250(3) 0.3020(9) 0.7726(5) 0.0337 1.0000 Uani . .
N22 N 0.4153(4) 0.3775(9) 0.8297(5) 0.0339 1.0000 Uani . .
N31 N 0.4246(4) 0.5532(9) 0.7020(5) 0.0365 1.0000 Uani . .
N32 N 0.4181(4) 0.5842(9) 0.7720(5) 0.0345 1.0000 Uani . .
N41 N 0.6944(3) 0.2757(8) 0.6725(8) 0.0379 1.0000 Uani . .
N42 N 0.7200(4) 0.2161(11) 0.7256(5) 0.0405 1.0000 Uani . .
N51 N 0.6132(4) 0.3047(10) 0.7810(6) 0.0361 1.0000 Uani . .
N52 N 0.6485(4) 0.2362(10) 0.8187(5) 0.0391 1.0000 Uani . .
N61 N 0.6177(4) 0.0800(9) 0.6925(5) 0.0385 1.0000 Uani . .
N62 N 0.6550(4) 0.0446(10) 0.7432(5) 0.0427 1.0000 Uani . .
O2 O 0.3407(5) 0.4699(13) 0.5337(6) 0.0549 1.0000 Uani . .
O3 O 0.3531(4) 0.1012(9) 0.6393(5) 0.0607 1.0000 Uani . .
O5 O 0.5950(5) 0.2456(13) 0.5074(5) 0.0774 1.0000 Uani . .
O6 O 0.6030(5) 0.5610(9) 0.6298(5) 0.0693 1.0000 Uani . .
C1 C 0.4767(5) 0.3183(11) 0.6370(6) 0.0380 1.0000 Uani . .
C2 C 0.3642(5) 0.4326(13) 0.5810(7) 0.0443 1.0000 Uani . .
C3 C 0.3711(5) 0.1998(13) 0.6467(6) 0.0495 1.0000 Uani . .
C4 C 0.5290(4) 0.2934(9) 0.6564(7) 0.0285 1.0000 Uani . .
C5 C 0.5998(6) 0.2551(15) 0.5682(7) 0.0469 1.0000 Uani . .
C6 C 0.6036(4) 0.4561(11) 0.6453(5) 0.0342 1.0000 Uani . .
C11 C 0.2528(5) 0.3308(15) 0.6490(6) 0.0569 1.0000 Uani . .
C12 C 0.2738(5) 0.4018(12) 0.7103(6) 0.0375 1.0000 Uani . .
C13 C 0.2442(5) 0.4553(14) 0.7627(7) 0.0496 1.0000 Uani . .
C14 C 0.2806(5) 0.4996(11) 0.8104(7) 0.0416 1.0000 Uani . .
C15 C 0.2706(6) 0.5608(15) 0.8795(8) 0.0675 1.0000 Uani . .
C21 C 0.4644(5) 0.0882(12) 0.7530(7) 0.0474 1.0000 Uani . .
C22 C 0.4486(5) 0.1988(13) 0.7967(7) 0.0393 1.0000 Uani . .
C23 C 0.4542(6) 0.2067(13) 0.8673(8) 0.0489 1.0000 Uani . .
C24 C 0.4330(5) 0.3207(14) 0.8875(6) 0.0413 1.0000 Uani . .
C25 C 0.4268(7) 0.3783(15) 0.9586(7) 0.0648 1.0000 Uani . .
C31 C 0.4629(8) 0.6627(16) 0.5985(7) 0.0693 1.0000 Uani . .
C32 C 0.4496(4) 0.6530(10) 0.6753(10) 0.0403 1.0000 Uani . .
C33 C 0.4619(5) 0.7426(14) 0.7248(7) 0.0489 1.0000 Uani . .
C34 C 0.4406(5) 0.6970(12) 0.7843(6) 0.0395 1.0000 Uani . .
C35 C 0.4406(6) 0.7558(13) 0.8550(7) 0.0520 1.0000 Uani . .
C41 C 0.7199(6) 0.3796(16) 0.5598(7) 0.0629 1.0000 Uani . .
C42 C 0.7326(5) 0.3147(15) 0.6258(7) 0.0507 1.0000 Uani . .
C43 C 0.7821(5) 0.2735(13) 0.6510(7) 0.0526 1.0000 Uani . .
C44 C 0.7726(5) 0.2170(15) 0.7127(7) 0.0477 1.0000 Uani . .
C45 C 0.8129(5) 0.1551(17) 0.7598(8) 0.0711 1.0000 Uani . .
C51 C 0.5457(5) 0.4694(13) 0.8030(7) 0.0502 1.0000 Uani . .
C52 C 0.5870(4) 0.3807(11) 0.8256(6) 0.0392 1.0000 Uani . .
C53 C 0.6063(5) 0.3571(12) 0.8925(6) 0.0453 1.0000 Uani . .
C54 C 0.6441(5) 0.2657(12) 0.8865(5) 0.0403 1.0000 Uani . .
C55 C 0.6779(5) 0.2017(14) 0.9422(6) 0.0534 1.0000 Uani . .
C61 C 0.5591(5) -0.0316(14) 0.6083(7) 0.0520 1.0000 Uani . .
C62 C 0.5995(3) -0.0250(8) 0.6683(11) 0.0303 1.0000 Uani . .
C63 C 0.6263(5) -0.1273(13) 0.6952(6) 0.0502 1.0000 Uani . .
C64 C 0.6604(6) -0.0784(13) 0.7432(8) 0.0511 1.0000 Uani . .
C65 C 0.6998(7) -0.1409(15) 0.7915(8) 0.0725 1.0000 Uani . .
C71 C 0.4412(5) 0.2285(15) 0.5018(8) 0.0410 1.0000 Uani . .
C72 C 0.4274(6) 0.2499(18) 0.4326(7) 0.0568 1.0000 Uani . .
C73 C 0.4205(7) 0.152(2) 0.3875(9) 0.0902 1.0000 Uani . .
C74 C 0.4267(6) 0.033(2) 0.4088(10) 0.0730 1.0000 Uani . .
C75 C 0.4415(6) 0.0050(16) 0.4763(9) 0.0663 1.0000 Uani . .
C76 C 0.4485(5) 0.1061(13) 0.5221(7) 0.0481 1.0000 Uani . .
C101 C 0.7522(10) -0.044(3) 1.0281(12) 0.1105 1.0000 Uani . U
C102 C 0.8007(9) -0.005(3) 1.0088(13) 0.1213 1.0000 Uani . U
C103 C 0.8282(11) -0.058(3) 0.9551(15) 0.1456 1.0000 Uani . U
C104 C 0.8053(11) -0.172(3) 0.9262(13) 0.1297 1.0000 Uani . U
C105 C 0.7570(12) -0.211(3) 0.9498(12) 0.1215 1.0000 Uani . U
C106 C 0.7301(11) -0.146(2) 0.9961(13) 0.1133 1.0000 Uani . U
B1 B 0.3854(5) 0.5008(14) 0.8203(7) 0.0361 1.0000 Uani . .
B2 B 0.6871(6) 0.1473(16) 0.7810(7) 0.0453 1.0000 Uani . .
H111 H 0.2160 0.3520 0.6413 0.0862 1.0000 Uiso R .
H112 H 0.2559 0.2430 0.6571 0.0860 1.0000 Uiso R .
H113 H 0.2731 0.3524 0.6085 0.0861 1.0000 Uiso R .
H131 H 0.2069 0.4609 0.7653 0.0600 1.0000 Uiso R .
H151 H 0.2326 0.5730 0.8858 0.1020 1.0000 Uiso R .
H152 H 0.2844 0.5091 0.9160 0.1020 1.0000 Uiso R .
H153 H 0.2885 0.6402 0.8807 0.1020 1.0000 Uiso R .
H211 H 0.4875 0.0339 0.7793 0.0721 1.0000 Uiso R .
H212 H 0.4832 0.1170 0.7128 0.0720 1.0000 Uiso R .
H213 H 0.4329 0.0437 0.7388 0.0720 1.0000 Uiso R .
H231 H 0.4694 0.1470 0.8961 0.0580 1.0000 Uiso R .
H251 H 0.4400 0.3217 0.9932 0.0980 1.0000 Uiso R .
H252 H 0.4471 0.4545 0.9610 0.0981 1.0000 Uiso R .
H253 H 0.3893 0.3957 0.9672 0.0980 1.0000 Uiso R .
H311 H 0.4754 0.7454 0.5882 0.1040 1.0000 Uiso R .
H312 H 0.4907 0.6036 0.5876 0.1040 1.0000 Uiso R .
H313 H 0.4314 0.6447 0.5714 0.1040 1.0000 Uiso R .
H331 H 0.4804 0.8169 0.7185 0.0591 1.0000 Uiso R .
H351 H 0.4635 0.8278 0.8546 0.0779 1.0000 Uiso R .
H352 H 0.4539 0.6975 0.8885 0.0780 1.0000 Uiso R .
H353 H 0.4047 0.7802 0.8669 0.0780 1.0000 Uiso R .
H411 H 0.7517 0.4192 0.5424 0.0941 1.0000 Uiso R .
H412 H 0.6929 0.4418 0.5683 0.0940 1.0000 Uiso R .
H413 H 0.7067 0.3209 0.5263 0.0939 1.0000 Uiso R .
H431 H 0.8156 0.2834 0.6295 0.0640 1.0000 Uiso R .
H451 H 0.8489 0.1788 0.7468 0.1060 1.0000 Uiso R .
H452 H 0.8066 0.1786 0.8070 0.1059 1.0000 Uiso R .
H453 H 0.8093 0.0662 0.7556 0.1060 1.0000 Uiso R .
H511 H 0.5269 0.5013 0.8428 0.0749 1.0000 Uiso R .
H512 H 0.5622 0.5369 0.7786 0.0750 1.0000 Uiso R .
H513 H 0.5207 0.4280 0.7730 0.0750 1.0000 Uiso R .
H531 H 0.5956 0.3965 0.9335 0.0540 1.0000 Uiso R .
H551 H 0.6746 0.2465 0.9851 0.0800 1.0000 Uiso R .
H552 H 0.7150 0.2000 0.9283 0.0800 1.0000 Uiso R .
H553 H 0.6655 0.1179 0.9488 0.0801 1.0000 Uiso R .
H611 H 0.5616 -0.1110 0.5855 0.0780 1.0000 Uiso R .
H612 H 0.5671 0.0331 0.5754 0.0781 1.0000 Uiso R .
H613 H 0.5233 -0.0203 0.6251 0.0780 1.0000 Uiso R .
H631 H 0.6218 -0.2104 0.6831 0.0600 1.0000 Uiso R .
H651 H 0.7005 -0.2289 0.7826 0.1100 1.0000 Uiso R .
H652 H 0.7349 -0.1064 0.7842 0.1100 1.0000 Uiso R .
H653 H 0.6889 -0.1267 0.8384 0.1099 1.0000 Uiso R .
H721 H 0.4229 0.3308 0.4168 0.0689 1.0000 Uiso R .
H731 H 0.4113 0.1681 0.3417 0.1090 1.0000 Uiso R .
H741 H 0.4210 -0.0323 0.3776 0.0880 1.0000 Uiso R .
H751 H 0.4466 -0.0769 0.4908 0.0790 1.0000 Uiso R .
H761 H 0.4583 0.0900 0.5674 0.0580 1.0000 Uiso R .
H1011 H 0.7335 -0.0028 1.0628 0.1320 1.0000 Uiso R .
H1021 H 0.8161 0.0620 1.0325 0.1449 1.0000 Uiso R .
H1031 H 0.8599 -0.0243 0.9383 0.1750 1.0000 Uiso R .
H1041 H 0.8232 -0.2169 0.8920 0.1571 1.0000 Uiso R .
H1051 H 0.7425 -0.2846 0.9333 0.1460 1.0000 Uiso R .
H1061 H 0.6953 -0.1698 1.0072 0.1360 1.0000 Uiso R .
H11 H 0.3799 0.5459 0.8698 0.0431 1.0000 Uiso R .
H21 H 0.7140 0.1052 0.8182 0.0543 1.0000 Uiso R .

loop_
_atom_site_aniso_label
_atom_site_aniso_U_11
_atom_site_aniso_U_22
_atom_site_aniso_U_33
_atom_site_aniso_U_23
_atom_site_aniso_U_13
_atom_site_aniso_U_12
W1 0.02935(17) 0.0344(2) 0.0343(2) -0.0003(5) 0.0013(5) 0.00070(17)
W2 0.02843(17) 0.0394(2) 0.0332(2) -0.0036(5) -0.0014(5) -0.00235(17)
P1 0.0356(16) 0.0412(18) 0.0322(16) -0.0025(15) 0.0026(13) 0.0025(16)
N11 0.029(5) 0.043(6) 0.043(6) 0.007(5) 0.005(4) -0.006(4)
N12 0.029(6) 0.039(7) 0.038(7) -0.005(5) 0.009(5) 0.006(5)
N21 0.027(5) 0.033(6) 0.040(6) -0.009(5) 0.008(4) -0.006(4)
N22 0.041(5) 0.038(6) 0.023(5) 0.000(4) -0.003(4) 0.001(4)
N31 0.042(5) 0.031(5) 0.036(5) -0.002(4) 0.010(4) -0.001(5)
N32 0.031(5) 0.032(5) 0.040(6) -0.003(4) -0.008(4) -0.005(4)
N41 0.038(4) 0.052(5) 0.023(5) 0.001(7) 0.004(7) -0.003(4)
N42 0.024(5) 0.059(7) 0.039(6) -0.008(5) -0.003(4) 0.003(5)
N51 0.025(5) 0.041(7) 0.042(6) -0.003(5) -0.014(5) -0.003(5)
N52 0.032(5) 0.047(6) 0.038(6) -0.001(5) -0.006(4) -0.002(5)
N61 0.033(5) 0.034(5) 0.048(6) -0.022(4) 0.000(4) -0.010(4)
N62 0.035(5) 0.052(7) 0.041(6) -0.004(5) -0.008(4) 0.008(5)
O2 0.049(7) 0.076(9) 0.039(6) 0.019(6) -0.002(5) 0.023(6)
O3 0.051(5) 0.048(6) 0.083(8) -0.002(5) -0.010(4) -0.010(5)
O5 0.080(8) 0.117(10) 0.036(6) -0.009(6) 0.002(5) -0.013(8)
O6 0.090(7) 0.043(6) 0.075(6) 0.019(5) 0.000(6) -0.011(6)
C1 0.042(6) 0.033(6) 0.039(6) -0.005(5) -0.008(5) -0.007(5)
C2 0.042(7) 0.041(8) 0.050(8) -0.004(6) 0.025(6) 0.004(6)
C3 0.065(8) 0.043(8) 0.041(9) 0.003(6) -0.005(6) 0.001(6)
C4 0.037(5) 0.030(5) 0.019(8) -0.009(5) -0.004(5) 0.003(4)
C5 0.033(7) 0.059(10) 0.049(9) -0.002(7) -0.004(6) -0.008(7)
C6 0.021(5) 0.040(6) 0.042(7) 0.003(5) -0.008(4) 0.000(5)
C11 0.036(6) 0.086(11) 0.049(12) 0.011(8) 0.000(6) -0.004(7)
C12 0.033(6) 0.044(8) 0.036(7) 0.010(6) 0.011(5) 0.003(6)
C13 0.021(6) 0.059(8) 0.069(9) 0.016(8) 0.007(6) 0.004(6)
C14 0.046(7) 0.025(6) 0.054(8) 0.002(6) 0.013(6) 0.010(5)
C15 0.051(8) 0.063(10) 0.089(12) -0.025(9) 0.026(8) 0.012(8)
C21 0.049(7) 0.041(7) 0.052(8) 0.010(6) 0.000(6) 0.007(6)
C22 0.038(7) 0.034(8) 0.046(8) 0.007(7) -0.008(6) 0.009(6)
C23 0.051(9) 0.044(9) 0.052(9) 0.012(7) -0.005(7) 0.007(7)
C24 0.046(7) 0.059(9) 0.018(6) 0.006(6) -0.003(5) -0.004(7)
C25 0.095(11) 0.067(10) 0.032(7) 0.004(7) -0.021(7) 0.011(9)
C31 0.111(14) 0.055(11) 0.042(9) -0.014(8) 0.030(9) -0.019(10)
C32 0.041(5) 0.037(6) 0.043(9) 0.007(8) -0.008(7) -0.001(4)
C33 0.051(8) 0.047(9) 0.049(8) -0.004(7) -0.004(6) -0.009(7)
C34 0.049(7) 0.045(8) 0.024(6) -0.006(6) 0.003(5) -0.003(6)
C35 0.053(8) 0.047(8) 0.056(9) -0.007(7) 0.002(7) -0.007(7)
C41 0.064(9) 0.075(11) 0.050(9) -0.002(8) 0.002(7) -0.014(8)
C42 0.033(6) 0.070(10) 0.050(8) -0.018(8) 0.016(6) -0.007(7)
C43 0.028(6) 0.066(9) 0.063(13) -0.030(8) 0.007(6) -0.013(6)
C44 0.031(6) 0.072(11) 0.040(8) -0.025(7) 0.003(6) 0.007(7)
C45 0.048(8) 0.093(13) 0.072(11) -0.015(9) -0.009(7) 0.025(9)
C51 0.041(7) 0.053(9) 0.056(9) -0.019(7) 0.005(6) 0.015(7)
C52 0.032(6) 0.038(7) 0.048(7) -0.016(6) 0.012(5) -0.007(5)
C53 0.047(7) 0.054(8) 0.035(6) -0.010(6) 0.005(6) 0.004(7)
C54 0.049(7) 0.053(8) 0.019(6) 0.008(5) -0.012(5) -0.013(6)
C55 0.055(8) 0.071(10) 0.034(7) -0.003(7) -0.003(6) -0.016(8)
C61 0.035(6) 0.074(11) 0.047(8) -0.018(7) -0.016(6) -0.008(7)
C62 0.031(4) 0.033(5) 0.027(4) -0.004(10) 0.009(9) -0.001(4)
C63 0.062(8) 0.037(7) 0.052(8) -0.016(6) 0.003(6) -0.003(7)
C64 0.056(8) 0.040(8) 0.058(9) 0.006(7) 0.010(7) 0.014(7)
C65 0.089(12) 0.046(9) 0.082(12) 0.005(9) 0.007(10) 0.020(9)
C71 0.026(6) 0.052(9) 0.045(9) -0.018(8) 0.000(7) 0.004(6)
C72 0.061(9) 0.076(12) 0.033(8) -0.009(8) -0.004(7) -0.020(9)
C73 0.089(13) 0.132(19) 0.049(10) -0.038(12) 0.018(9) -0.052(13)
C74 0.050(8) 0.094(15) 0.075(12) -0.029(10) 0.014(8) -0.031(10)
C75 0.064(10) 0.055(9) 0.079(11) -0.021(9) -0.003(8) 0.005(8)
C76 0.043(7) 0.054(10) 0.048(8) -0.018(7) -0.008(6) 0.008(6)
C101 0.101(13) 0.118(16) 0.112(14) 0.009(14) -0.013(12) 0.017(13)
C102 0.083(13) 0.146(17) 0.135(16) 0.012(15) -0.030(13) 0.007(14)
C103 0.087(14) 0.20(2) 0.154(18) 0.005(18) -0.010(13) 0.023(16)
C104 0.111(15) 0.171(19) 0.108(15) -0.002(14) -0.021(13) 0.077(16)
C105 0.132(16) 0.124(16) 0.109(16) 0.011(13) -0.036(14) 0.028(15)
C106 0.121(15) 0.108(16) 0.111(15) 0.023(13) -0.014(13) -0.003(13)
B1 0.039(8) 0.045(8) 0.024(6) -0.002(6) 0.010(6) -0.006(6)
B2 0.043(8) 0.066(10) 0.027(7) -0.008(7) -0.018(6) 0.015(8)

loop_
_atom_type_symbol
_atom_type_scat_dispersion_real
_atom_type_scat_dispersion_imag
_atom_type_scat_Cromer_Mann_a1
_atom_type_scat_Cromer_Mann_b1
_atom_type_scat_Cromer_Mann_a2
_atom_type_scat_Cromer_Mann_b2
_atom_type_scat_Cromer_Mann_a3
_atom_type_scat_Cromer_Mann_b3
_atom_type_scat_Cromer_Mann_a4
_atom_type_scat_Cromer_Mann_b4
_atom_type_scat_Cromer_Mann_c
_atom_type_scat_source
C 0.0033 0.0016 2.3100 20.8439 1.0200 10.2075 1.5886 0.5687 0.8650 51.6512 0.2156 'International Tables Vol C 4.2.6.8 and 6.1.1.4'
H 0.0000 0.0000 0.4930 10.5109 0.3229 26.1257 0.1402 3.1424 0.0408 57.7998 0.0030 'International Tables Vol C 4.2.6.8 and 6.1.1.4'
B 0.0013 0.0007 2.0545 23.2185 1.3326 1.0210 1.0979 60.3498 0.7068 0.1403 -0.1932 'International Tables Vol C 4.2.6.8 and 6.1.1.4'
N 0.0061 0.0033 12.2126 0.0057 3.1322 9.8933 2.0125 28.9975 1.1663 0.5826 -11.5290 'International Tables Vol C 4.2.6.8 and 6.1.1.4'
O 0.0106 0.0060 3.0485 13.2771 2.2868 5.7011 1.5463 0.3239 0.8670 32.9089 0.2508 'International Tables Vol C 4.2.6.8 and 6.1.1.4'
P 0.1023 0.0942 6.4345 1.9067 4.1791 27.1570 1.7800 0.5260 1.4908 68.1645 1.1149 'International Tables Vol C 4.2.6.8 and 6.1.1.4'
W -0.8490 6.8722 29.0818 1.7203 15.4300 9.2259 14.4327 0.3217 5.1198 57.0560 9.8875 'International Tables Vol C 4.2.6.8 and 6.1.1.4'

loop_
_exptl_crystal_face_index_h
_exptl_crystal_face_index_k
_exptl_crystal_face_index_l
_exptl_crystal_face_perp_dist
1 0 0 0.020
-1 0 0 0.050
0 1 0 0.025
0 -1 0 0.035
0 0 1 0.050
0 0 -1 0.050

loop_
_geom_angle_atom_site_label_1
_geom_angle_atom_site_label_2
_geom_angle_atom_site_label_3
_geom_angle
_geom_angle_publ_flag
P1 W1 N11 150.8(3) yes
P1 W1 N21 129.8(2) yes
N11 W1 N21 79.3(3) yes
P1 W1 N31 97.4(2) yes
N11 W1 N31 81.1(4) yes
N21 W1 N31 85.4(3) yes
P1 W1 C1 43.7(3) yes
N11 W1 C1 165.1(4) yes
N21 W1 C1 86.1(4) yes
N31 W1 C1 94.6(4) yes
P1 W1 C2 63.6(3) yes
N11 W1 C2 87.3(4) yes
N21 W1 C2 166.6(4) yes
N31 W1 C2 93.2(5) yes
C1 W1 C2 107.3(5) yes
P1 W1 C3 93.0(4) yes
N11 W1 C3 88.9(5) yes
N21 W1 C3 89.4(4) yes
N31 W1 C3 169.5(4) yes
C1 W1 C3 94.2(5) yes
C2 W1 C3 89.7(5) yes
N41 W2 N51 81.3(5) yes
N41 W2 N61 79.6(3) yes
N51 W2 N61 84.1(4) yes
N41 W2 C4 173.3(5) yes
N51 W2 C4 102.5(5) yes
N61 W2 C4 106.1(4) yes
N41 W2 C5 94.6(6) yes
N51 W2 C5 175.9(5) yes
N61 W2 C5 95.9(5) yes
C4 W2 C5 81.5(6) yes
N41 W2 C6 90.6(4) yes
N51 W2 C6 95.0(4) yes
N61 W2 C6 170.2(4) yes
C4 W2 C6 83.6(4) yes
C5 W2 C6 84.3(5) yes
W1 P1 C1 51.0(4) yes
W1 P1 C71 109.6(5) yes
C1 P1 C71 107.8(7) yes
W1 N11 N12 120.2(8) yes
W1 N11 C12 132.4(9) yes
N12 N11 C12 107.2(10) yes
N11 N12 C14 109.6(11) yes
N11 N12 B1 120.9(11) yes
C14 N12 B1 129.4(12) yes
W1 N21 N22 120.1(7) yes
W1 N21 C22 133.3(9) yes
N22 N21 C22 106.6(10) yes
N21 N22 C24 109.5(10) yes
N21 N22 B1 119.7(9) yes
C24 N22 B1 130.6(10) yes
W1 N31 N32 119.6(7) yes
W1 N31 C32 136.6(9) yes
N32 N31 C32 103.5(11) yes
N31 N32 C34 109.5(9) yes
N31 N32 B1 120.7(9) yes
C34 N32 B1 129.6(10) yes
W2 N41 N42 119.9(8) yes
W2 N41 C42 131.5(11) yes
N42 N41 C42 108.2(9) yes
N41 N42 C44 108.3(11) yes
N41 N42 B2 119.9(9) yes
C44 N42 B2 131.1(11) yes
W2 N51 N52 122.0(8) yes
W2 N51 C52 130.7(8) yes
N52 N51 C52 107.3(10) yes
N51 N52 C54 109.9(10) yes
N51 N52 B2 119.1(9) yes
C54 N52 B2 130.8(10) yes
W2 N61 N62 121.4(7) yes
W2 N61 C62 134.4(10) yes
N62 N61 C62 104.2(11) yes
N61 N62 C64 109.6(11) yes
N61 N62 B2 118.5(10) yes
C64 N62 B2 131.2(12) yes
P1 C1 W1 85.4(5) yes
P1 C1 C4 124.5(9) yes
W1 C1 C4 148.1(9) yes
W1 C2 O2 177.0(11) yes
W1 C3 O3 176.5(11) yes
C1 C4 W2 169.2(10) yes
W2 C5 O5 176.0(13) yes
W2 C6 O6 177.7(10) yes
C12 C11 H111 109.6 no
C12 C11 H112 110.0 no
H111 C11 H112 109.6 no
C12 C11 H113 109.6 no
H111 C11 H113 108.8 no
H112 C11 H113 109.2 no
C11 C12 N11 123.7(11) yes
C11 C12 C13 127.2(11) yes
N11 C12 C13 108.8(12) yes
C12 C13 C14 106.6(11) yes
C12 C13 H131 126.8 no
C14 C13 H131 126.6 no
C13 C14 N12 107.8(11) yes
C13 C14 C15 129.5(12) yes
N12 C14 C15 122.7(12) yes
C14 C15 H151 109.5 no
C14 C15 H152 109.8 no
H151 C15 H152 109.6 no
C14 C15 H153 109.5 no
H151 C15 H153 109.2 no
H152 C15 H153 109.3 no
C22 C21 H211 109.7 no
C22 C21 H212 109.0 no
H211 C21 H212 109.5 no
C22 C21 H213 109.9 no
H211 C21 H213 109.6 no
H212 C21 H213 109.2 no
C21 C22 N21 125.0(12) yes
C21 C22 C23 125.3(12) yes
N21 C22 C23 109.7(12) yes
C22 C23 C24 107.1(13) yes
C22 C23 H231 126.3 no
C24 C23 H231 126.6 no
C23 C24 N22 107.0(12) yes
C23 C24 C25 130.8(13) yes
N22 C24 C25 122.2(13) yes
C24 C25 H251 109.6 no
C24 C25 H252 109.8 no
H251 C25 H252 108.9 no
C24 C25 H253 109.6 no
H251 C25 H253 109.5 no
H252 C25 H253 109.5 no
C32 C31 H311 109.6 no
C32 C31 H312 108.9 no
H311 C31 H312 109.4 no
C32 C31 H313 109.9 no
H311 C31 H313 109.6 no
H312 C31 H313 109.5 no
C31 C32 N31 121.9(13) yes
C31 C32 C33 125.0(13) yes
N31 C32 C33 113.0(15) yes
C32 C33 C34 104.3(13) yes
C32 C33 H331 127.9 no
C34 C33 H331 127.8 no
C33 C34 N32 109.6(11) yes
C33 C34 C35 128.1(12) yes
N32 C34 C35 122.3(11) yes
C34 C35 H351 109.4 no
C34 C35 H352 109.7 no
H351 C35 H352 109.1 no
C34 C35 H353 109.4 no
H351 C35 H353 109.5 no
H352 C35 H353 109.8 no
C42 C41 H411 109.3 no
C42 C41 H412 109.1 no
H411 C41 H412 109.2 no
C42 C41 H413 109.9 no
H411 C41 H413 109.7 no
H412 C41 H413 109.6 no
C41 C42 N41 123.9(12) yes
C41 C42 C43 129.5(12) yes
N41 C42 C43 106.5(13) yes
C42 C43 C44 107.1(12) yes
C42 C43 H431 126.4 no
C44 C43 H431 126.5 no
C43 C44 N42 109.8(13) yes
C43 C44 C45 127.7(13) yes
N42 C44 C45 122.5(13) yes
C44 C45 H451 110.1 no
C44 C45 H452 110.3 no
H451 C45 H452 109.2 no
C44 C45 H453 109.1 no
H451 C45 H453 109.1 no
H452 C45 H453 109.0 no
C52 C51 H511 109.7 no
C52 C51 H512 109.8 no
H511 C51 H512 109.4 no
C52 C51 H513 109.4 no
H511 C51 H513 109.3 no
H512 C51 H513 109.4 no
C51 C52 N51 122.7(11) yes
C51 C52 C53 129.1(11) yes
N51 C52 C53 108.2(11) yes
C52 C53 C54 106.7(10) yes
C52 C53 H531 126.9 no
C54 C53 H531 126.4 no
C53 C54 N52 107.9(10) yes
C53 C54 C55 130.0(11) yes
N52 C54 C55 122.1(12) yes
C54 C55 H551 109.5 no
C54 C55 H552 109.9 no
H551 C55 H552 109.4 no
C54 C55 H553 109.8 no
H551 C55 H553 109.1 no
H552 C55 H553 109.1 no
C62 C61 H611 110.0 no
C62 C61 H612 109.2 no
H611 C61 H612 109.1 no
C62 C61 H613 110.3 no
H611 C61 H613 109.2 no
H612 C61 H613 109.0 no
C61 C62 N61 122.5(12) yes
C61 C62 C63 124.1(11) yes
N61 C62 C63 112.8(14) yes
C62 C63 C64 104.3(12) yes
C62 C63 H631 127.7 no
C64 C63 H631 128.0 no
C63 C64 N62 108.8(13) yes
C63 C64 C65 130.7(14) yes
N62 C64 C65 120.5(14) yes
C64 C65 H651 109.7 no
C64 C65 H652 109.1 no
H651 C65 H652 109.8 no
C64 C65 H653 109.2 no
H651 C65 H653 109.3 no
H652 C65 H653 109.6 no
P1 C71 C72 115.3(13) yes
P1 C71 C76 126.8(12) yes
C72 C71 C76 117.3(14) yes
C71 C72 C73 120.6(18) yes
C71 C72 H721 119.9 no
C73 C72 H721 119.6 no
C72 C73 C74 121.2(18) yes
C72 C73 H731 119.1 no
C74 C73 H731 119.7 no
C73 C74 C75 121.2(17) yes
C73 C74 H741 119.6 no
C75 C74 H741 119.2 no
C74 C75 C76 117.2(17) yes
C74 C75 H751 121.4 no
C76 C75 H751 121.4 no
C75 C76 C71 122.6(14) yes
C75 C76 H761 118.7 no
C71 C76 H761 118.7 no
C102 C101 C106 119(3) yes
C102 C101 H1011 120.5 no
C106 C101 H1011 120.2 no
C101 C102 C103 122(3) yes
C101 C102 H1021 118.6 no
C103 C102 H1021 119.3 no
C102 C103 C104 117(3) yes
C102 C103 H1031 121.5 no
C104 C103 H1031 121.9 no
C103 C104 C105 118(3) yes
C103 C104 H1041 121.1 no
C105 C104 H1041 120.6 no
C104 C105 C106 121(3) yes
C104 C105 H1051 119.5 no
C106 C105 H1051 119.0 no
C101 C106 C105 122(3) yes
C101 C106 H1061 119.2 no
C105 C106 H1061 119.3 no
N12 B1 N22 109.0(11) yes
N12 B1 N32 108.7(10) yes
N22 B1 N32 108.8(9) yes
N12 B1 H11 110.0 no
N22 B1 H11 110.1 no
N32 B1 H11 110.1 no
N62 B2 N52 110.1(10) yes
N62 B2 N42 107.0(10) yes
N52 B2 N42 111.3(12) yes
N62 B2 H21 109.6 no
N52 B2 H21 109.4 no
N42 B2 H21 109.5 no

loop_
_geom_bond_atom_site_label_1
_geom_bond_atom_site_label_2
_geom_bond_distance
_geom_bond_publ_flag
W1 P1 2.585(3) yes
W1 N11 2.249(9) yes
W1 N21 2.254(10) yes
W1 N31 2.201(10) yes
W1 C1 2.014(12) yes
W1 C2 2.008(15) yes
W1 C3 1.977(14) yes
W2 N41 2.271(8) yes
W2 N51 2.216(11) yes
W2 N61 2.201(10) yes
W2 C4 1.865(10) yes
W2 C5 1.938(14) yes
W2 C6 1.969(11) yes
P1 C1 1.790(12) yes
P1 C71 1.821(15) yes
N11 N12 1.354(16) yes
N11 C12 1.352(14) yes
N12 C14 1.343(16) yes
N12 B1 1.544(17) yes
N21 N22 1.389(12) yes
N21 C22 1.338(16) yes
N22 C24 1.345(15) yes
N22 B1 1.530(17) yes
N31 N32 1.401(12) yes
N31 C32 1.343(15) yes
N32 C34 1.356(15) yes
N32 B1 1.526(15) yes
N41 N42 1.367(16) yes
N41 C42 1.375(17) yes
N42 C44 1.332(15) yes
N42 B2 1.535(19) yes
N51 N52 1.355(13) yes
N51 C52 1.353(15) yes
N52 C54 1.349(14) yes
N52 B2 1.538(17) yes
N61 N62 1.401(13) yes
N61 C62 1.302(14) yes
N62 C64 1.327(17) yes
N62 B2 1.544(18) yes
O2 C2 1.156(17) yes
O3 C3 1.158(15) yes
O5 C5 1.184(16) yes
O6 C6 1.166(13) yes
C1 C4 1.380(14) yes
C11 C12 1.501(17) yes
C11 H111 0.954 no
C11 H112 0.959 no
C11 H113 0.958 no
C12 C13 1.375(17) yes
C13 C14 1.375(18) yes
C13 H131 0.932 no
C14 C15 1.506(17) yes
C15 H151 0.962 no
C15 H152 0.960 no
C15 H153 0.962 no
C21 C22 1.509(18) yes
C21 H211 0.962 no
C21 H212 0.957 no
C21 H213 0.957 no
C22 C23 1.372(19) yes
C23 C24 1.39(2) yes
C23 H231 0.929 no
C24 C25 1.513(18) yes
C25 H251 0.961 no
C25 H252 0.962 no
C25 H253 0.965 no
C31 C32 1.52(2) yes
C31 H311 0.962 no
C31 H312 0.962 no
C31 H313 0.961 no
C32 C33 1.39(2) yes
C33 C34 1.356(18) yes
C33 H331 0.929 no
C34 C35 1.502(17) yes
C35 H351 0.959 no
C35 H352 0.959 no
C35 H353 0.959 no
C41 C42 1.49(2) yes
C41 H411 0.960 no
C41 H412 0.961 no
C41 H413 0.959 no
C42 C43 1.396(19) yes
C43 C44 1.36(2) yes
C43 H431 0.936 no
C44 C45 1.506(19) yes
C45 H451 0.963 no
C45 H452 0.958 no
C45 H453 0.961 no
C51 C52 1.467(17) yes
C51 H511 0.961 no
C51 H512 0.956 no
C51 H513 0.960 no
C52 C53 1.400(17) yes
C53 C54 1.365(17) yes
C53 H531 0.935 no
C54 C55 1.528(16) yes
C55 H551 0.961 no
C55 H552 0.960 no
C55 H553 0.961 no
C61 C62 1.54(2) yes
C61 H611 0.961 no
C61 H612 0.961 no
C61 H613 0.955 no
C62 C63 1.384(17) yes
C63 C64 1.361(18) yes
C63 H631 0.929 no
C64 C65 1.511(19) yes
C65 H651 0.961 no
C65 H652 0.959 no
C65 H653 0.957 no
C71 C72 1.40(2) yes
C71 C76 1.38(2) yes
C72 C73 1.38(2) yes
C72 H721 0.928 no
C73 C74 1.35(3) yes
C73 H731 0.930 no
C74 C75 1.38(2) yes
C74 H741 0.931 no
C75 C76 1.411(19) yes
C75 H751 0.931 no
C76 H761 0.924 no
C101 C102 1.33(3) yes
C101 C106 1.38(3) yes
C101 H1011 0.927 no
C102 C103 1.37(3) yes
C102 H1021 0.931 no
C103 C104 1.46(4) yes
C103 H1031 0.927 no
C104 C105 1.35(3) yes
C104 H1041 0.930 no
C105 C106 1.31(3) yes
C105 H1051 0.930 no
C106 H1061 0.928 no
B1 H11 1.080 no
B2 H21 1.080 no

loop_
_geom_hbond_atom_site_label_D
_geom_hbond_atom_site_label_H
_geom_hbond_atom_site_label_A
_geom_hbond_site_symmetry_A
_geom_hbond_angle_DHA
_geom_hbond_distance_DH
_geom_hbond_distance_HA
_geom_hbond_distance_DA
_geom_hbond_publ_flag
C11 H113 O2 . 158.0 0.958 2.549 3.46(2) yes
C11 H113 C2 . 138.0 0.958 2.482 3.26(2) yes
C21 H212 C4 . 146.0 0.957 2.463 3.30(2) yes
C41 H411 O2 3_565 163.0 0.960 2.517 3.45(2) yes
C61 H612 C5 . 142.0 0.961 2.523 3.33(2) yes
